data_7106449
loop_
_publ_author_name
'Md. Minarul Islam'
'Someshwar Pola'
'Yu-Tai Tao'

_publ_section_title
;
 High mobility n-channel single-crystal field-effect transistors based on
 5,7,12,14-tetrachloro-6,13-diazapentacene
;
_journal_name_full Chem.Commun.
_journal_page_first 6356
_journal_paper_doi 10.1039/c1cc11762a
_journal_volume 47
_journal_year 2011
_chemical_formula_moiety 'C10 H4 Cl2 N'
_chemical_formula_sum 'C10 H4 Cl2 N'
_chemical_formula_weight 209.04
_chemical_name_systematic
;
?
;
_space_group_IT_number 14
_symmetry_cell_setting monoclinic
_symmetry_space_group_name_Hall '-P 2yn'
_symmetry_space_group_name_H-M 'P 1 21/n 1'
_atom_sites_solution_hydrogens geom
_atom_sites_solution_primary direct
_atom_sites_solution_secondary difmap
_audit_creation_method SHELXL-97
_cell_angle_alpha 90.000(5)
_cell_angle_beta 94.834(5)
_cell_angle_gamma 90.000(5)
_cell_formula_units_Z 4
_cell_length_a 3.919(5)
_cell_length_b 12.184(5)
_cell_length_c 16.985(5)
_cell_measurement_reflns_used 1954
_cell_measurement_temperature 150.0(1)
_cell_measurement_theta_max 25.07
_cell_measurement_theta_min 2.41
_cell_volume 808.1(11)
_computing_cell_refinement 'Bruker SMART'
_computing_data_collection 'Bruker SMART'
_computing_data_reduction 'Bruker SAINT'
_computing_molecular_graphics 'Ortep-3 for Windows (Farrugia, 1997)'
_computing_publication_material 'WinGX publication routines (Farrugia, 1999)'
_computing_structure_refinement 'SHELXL-97 (Sheldrick, 1997)'
_computing_structure_solution 'SHELXS-97 (Sheldrick, 1997)'
_diffrn_ambient_temperature 150.0(1)
_diffrn_measured_fraction_theta_full 0.978
_diffrn_measured_fraction_theta_max 0.978
_diffrn_measurement_device_type 'CCD area detector'
_diffrn_measurement_method 'phi and omega scans'
_diffrn_radiation_monochromator graphite
_diffrn_radiation_source 'fine-focus sealed tube'
_diffrn_radiation_type MoK\a
_diffrn_radiation_wavelength 0.71073
_diffrn_reflns_av_R_equivalents 0.0333
_diffrn_reflns_av_sigmaI/netI 0.0321
_diffrn_reflns_limit_h_max 4
_diffrn_reflns_limit_h_min -4
_diffrn_reflns_limit_k_max 14
_diffrn_reflns_limit_k_min -14
_diffrn_reflns_limit_l_max 20
_diffrn_reflns_limit_l_min -19
_diffrn_reflns_number 5277
_diffrn_reflns_theta_full 25.02
_diffrn_reflns_theta_max 25.02
_diffrn_reflns_theta_min 2.06
_exptl_absorpt_coefficient_mu 0.739
_exptl_absorpt_correction_T_max 0.7452
_exptl_absorpt_correction_T_min 0.6537
_exptl_absorpt_correction_type multi-scan
_exptl_absorpt_process_details 'Bruker SADABS, 1996'
_exptl_crystal_colour black
_exptl_crystal_density_diffrn 1.718
_exptl_crystal_density_meas 0
_exptl_crystal_density_method 'not measured'
_exptl_crystal_description niddle
_exptl_crystal_F_000 420
_exptl_crystal_size_max 0.34
_exptl_crystal_size_mid 0.08
_exptl_crystal_size_min 0.08
_refine_diff_density_max 0.319
_refine_diff_density_min -0.205
_refine_diff_density_rms 0.061
_refine_ls_extinction_method none
_refine_ls_goodness_of_fit_ref 1.056
_refine_ls_hydrogen_treatment constr
_refine_ls_matrix_type full
_refine_ls_number_parameters 118
_refine_ls_number_reflns 1405
_refine_ls_number_restraints 0
_refine_ls_restrained_S_all 1.056
_refine_ls_R_factor_all 0.0404
_refine_ls_R_factor_gt 0.0305
_refine_ls_shift/su_max 0.000
_refine_ls_shift/su_mean 0.000
_refine_ls_structure_factor_coef Fsqd
_refine_ls_weighting_details 'calc w=1/[\s^2^(Fo^2^)+(0.0430P)^2^+0.3737P] where P=(Fo^2^+2Fc^2^)/3'
_refine_ls_weighting_scheme calc
_refine_ls_wR_factor_gt 0.0795
_refine_ls_wR_factor_ref 0.0855
_reflns_number_gt 1166
_reflns_number_total 1405
_reflns_threshold_expression >2sigma(I)
_cod_data_source_file c1cc11762a.txt
_cod_data_source_block i10464
_cod_original_sg_symbol_H-M P2(1)/n
_cod_database_code 7106449

loop_
_symmetry_equiv_pos_as_xyz
'x, y, z'
'-x+1/2, y+1/2, -z+1/2'
'-x, -y, -z'
'x-1/2, -y-1/2, z-1/2'

loop_
_atom_site_label
_atom_site_type_symbol
_atom_site_fract_x
_atom_site_fract_y
_atom_site_fract_z
_atom_site_U_iso_or_equiv
_atom_site_adp_type
_atom_site_occupancy
_atom_site_symmetry_multiplicity
_atom_site_calc_flag
_atom_site_refinement_flags
_atom_site_disorder_assembly
_atom_site_disorder_group
Cl1 Cl 0.15866(15) 0.91670(5) 0.72308(3) 0.02528(19) Uani 1 1 d . . .
Cl2 Cl 0.42686(16) 0.76881(5) 0.38010(4) 0.0279(2) Uani 1 1 d . . .
N N -0.0645(5) 1.03283(14) 0.57790(11) 0.0177(4) Uani 1 1 d . . .
C1 C 0.2340(5) 0.87364(18) 0.62926(13) 0.0185(5) Uani 1 1 d . . .
C2 C 0.5362(6) 0.70837(18) 0.68340(15) 0.0240(6) Uani 1 1 d . . .
H2 H 0.4982 0.7290 0.7346 0.029 Uiso 1 1 calc R . .
C3 C 0.7091(6) 0.61435(18) 0.67128(16) 0.0273(6) Uani 1 1 d . . .
H3 H 0.7920 0.5721 0.7143 0.033 Uiso 1 1 calc R . .
C4 C 0.7650(6) 0.57984(18) 0.59389(16) 0.0280(6) Uani 1 1 d . . .
H4 H 0.8807 0.5144 0.5866 0.034 Uiso 1 1 calc R . .
C5 C 0.6520(6) 0.64098(18) 0.53000(16) 0.0246(6) Uani 1 1 d . . .
H5 H 0.6914 0.6169 0.4796 0.030 Uiso 1 1 calc R . .
C6 C 0.3565(6) 0.80775(17) 0.47515(14) 0.0202(5) Uani 1 1 d . . .
C7 C 0.1104(5) 0.94011(17) 0.56461(13) 0.0176(5) Uani 1 1 d . . .
C8 C 0.1747(5) 0.90702(16) 0.48529(14) 0.0179(5) Uani 1 1 d . . .
C9 C 0.4111(6) 0.77645(17) 0.61845(14) 0.0198(5) Uani 1 1 d . . .
C10 C 0.4724(5) 0.74226(17) 0.53941(14) 0.0194(5) Uani 1 1 d . . .

loop_
_atom_site_aniso_label
_atom_site_aniso_U_11
_atom_site_aniso_U_22
_atom_site_aniso_U_33
_atom_site_aniso_U_23
_atom_site_aniso_U_13
_atom_site_aniso_U_12
Cl1 0.0305(3) 0.0297(3) 0.0158(3) -0.0005(2) 0.0024(3) 0.0000(2)
Cl2 0.0328(4) 0.0312(3) 0.0197(4) -0.0060(3) 0.0032(3) 0.0057(2)
N 0.0173(9) 0.0196(9) 0.0162(10) -0.0004(8) 0.0010(8) -0.0029(7)
C1 0.0176(11) 0.0221(11) 0.0159(13) -0.0003(10) 0.0018(10) -0.0052(9)
C2 0.0225(12) 0.0273(12) 0.0220(14) 0.0049(11) 0.0011(11) -0.0050(9)
C3 0.0213(12) 0.0249(12) 0.0353(16) 0.0126(12) -0.0004(12) -0.0035(10)
C4 0.0233(12) 0.0205(12) 0.0404(17) 0.0020(11) 0.0038(12) 0.0015(9)
C5 0.0226(12) 0.0212(11) 0.0302(15) -0.0034(11) 0.0038(11) -0.0017(9)
C6 0.0198(11) 0.0218(11) 0.0192(13) -0.0041(10) 0.0040(10) -0.0037(9)
C7 0.0158(11) 0.0191(10) 0.0178(12) -0.0004(10) 0.0009(10) -0.0039(9)
C8 0.0159(11) 0.0195(11) 0.0183(13) -0.0019(10) 0.0022(10) -0.0047(9)
C9 0.0164(11) 0.0211(11) 0.0220(13) 0.0022(10) 0.0014(10) -0.0055(9)
C10 0.0169(11) 0.0189(10) 0.0222(13) -0.0022(10) 0.0009(10) -0.0044(9)

loop_
_atom_type_symbol
_atom_type_description
_atom_type_scat_dispersion_real
_atom_type_scat_dispersion_imag
_atom_type_scat_source
Cl Cl 0.1484 0.1585 'International Tables Vol C Tables 4.2.6.8 and 6.1.1.4'
N N 0.0061 0.0033 'International Tables Vol C Tables 4.2.6.8 and 6.1.1.4'
C C 0.0033 0.0016 'International Tables Vol C Tables 4.2.6.8 and 6.1.1.4'
H H 0.0000 0.0000 'International Tables Vol C Tables 4.2.6.8 and 6.1.1.4'

loop_
_geom_angle_atom_site_label_1
_geom_angle_atom_site_label_2
_geom_angle_atom_site_label_3
_geom_angle
_geom_angle_site_symmetry_1
_geom_angle_site_symmetry_3
_geom_angle_publ_flag
C8 N C7 117.22(19) 3_576 . ?
C9 C1 C7 121.7(2) . . ?
C9 C1 Cl1 120.39(18) . . ?
C7 C1 Cl1 117.90(17) . . ?
C3 C2 C9 121.0(2) . . ?
C3 C2 H2 119.5 . . ?
C9 C2 H2 119.5 . . ?
C2 C3 C4 120.7(2) . . ?
C2 C3 H3 119.6 . . ?
C4 C3 H3 119.6 . . ?
C5 C4 C3 120.9(2) . . ?
C5 C4 H4 119.6 . . ?
C3 C4 H4 119.6 . . ?
C4 C5 C10 120.8(2) . . ?
C4 C5 H5 119.6 . . ?
C10 C5 H5 119.6 . . ?
C10 C6 C8 121.6(2) . . ?
C10 C6 Cl2 120.43(17) . . ?
C8 C6 Cl2 117.91(17) . . ?
N C7 C1 119.6(2) . . ?
N C7 C8 121.3(2) . . ?
C1 C7 C8 119.14(19) . . ?
N C8 C6 119.9(2) 3_576 . ?
N C8 C7 121.53(19) 3_576 . ?
C6 C8 C7 118.5(2) . . ?
C1 C9 C2 122.2(2) . . ?
C1 C9 C10 119.4(2) . . ?
C2 C9 C10 118.4(2) . . ?
C6 C10 C5 122.3(2) . . ?
C6 C10 C9 119.51(19) . . ?
C5 C10 C9 118.2(2) . . ?

loop_
_geom_bond_atom_site_label_1
_geom_bond_atom_site_label_2
_geom_bond_distance
_geom_bond_site_symmetry_2
_geom_bond_publ_flag
Cl1 C1 1.727(2) . ?
Cl2 C6 1.727(2) . ?
N C8 1.341(3) 3_576 ?
N C7 1.350(3) . ?
C1 C9 1.392(3) . ?
C1 C7 1.416(3) . ?
C2 C3 1.355(3) . ?
C2 C9 1.433(3) . ?
C2 H2 0.9300 . ?
C3 C4 1.415(4) . ?
C3 H3 0.9300 . ?
C4 C5 1.359(3) . ?
C4 H4 0.9300 . ?
C5 C10 1.436(3) . ?
C5 H5 0.9300 . ?
C6 C10 1.397(3) . ?
C6 C8 1.422(3) . ?
C7 C8 1.449(3) . ?
C8 N 1.341(3) 3_576 ?
C9 C10 1.445(3) . ?
